data_7059000
loop_
_publ_author_name
'Bechu, Damien'
'Rogez, Guillaume'
'Hosseini, Mir Wais'
'Baudron, St\'ephane A.'

_publ_section_title
;
 Tetrathiopyridyl-tetrathiafulvalene-based Cd(ii) coordination polymers:
 one ligand, one metal cation, many possibilities
;
_journal_issue 36
_journal_name_full 'New Journal of Chemistry'
_journal_page_first 14291
_journal_paper_doi 10.1039/C9NJ03572A
_journal_volume 43
_journal_year 2019
_chemical_formula_sum 'C61 H43 Cd2 Cl15 I4 N10 S16'
_chemical_formula_weight 2693.16
_space_group_crystal_system monoclinic
_space_group_IT_number 15
_space_group_name_Hall '-C 2yc'
_space_group_name_H-M_alt 'C 1 2/c 1'
_atom_sites_solution_hydrogens geom
_audit_creation_method SHELXL-2014/7
_audit_update_record
;
2019-08-12 deposited with the CCDC.	2019-08-15 downloaded from the CCDC.
;
_cell_angle_alpha 90
_cell_angle_beta 126.101(3)
_cell_angle_gamma 90
_cell_formula_units_Z 4
_cell_length_a 31.6596(13)
_cell_length_b 17.1527(6)
_cell_length_c 21.3471(9)
_cell_measurement_reflns_used 9714
_cell_measurement_temperature 173(2)
_cell_measurement_theta_max 25.53
_cell_measurement_theta_min 2.33
_cell_volume 9366.5(7)
_computing_cell_refinement 'Bruker SAINT'
_computing_data_collection 'Bruker APEX2'
_computing_data_reduction 'Bruker SAINT'
_computing_molecular_graphics 'Bruker SHELXTL'
_computing_publication_material 'Bruker SHELXTL'
_computing_structure_refinement 'SHELXL-2014 (Sheldrick 2014)'
_computing_structure_solution 'SHELXS-97 (Sheldrick 2008)'
_diffrn_ambient_temperature 173(2)
_diffrn_measured_fraction_theta_full 0.995
_diffrn_measured_fraction_theta_max 0.990
_diffrn_measurement_device_type 'Bruker APEX-II CCD'
_diffrn_measurement_method '\f and \w scans'
_diffrn_radiation_type MoK\a
_diffrn_radiation_wavelength 0.71073
_diffrn_reflns_av_R_equivalents 0.0570
_diffrn_reflns_av_unetI/netI 0.0211
_diffrn_reflns_Laue_measured_fraction_full 0.995
_diffrn_reflns_Laue_measured_fraction_max 0.990
_diffrn_reflns_limit_h_max 38
_diffrn_reflns_limit_h_min -36
_diffrn_reflns_limit_k_max 21
_diffrn_reflns_limit_k_min -21
_diffrn_reflns_limit_l_max 26
_diffrn_reflns_limit_l_min -26
_diffrn_reflns_number 179490
_diffrn_reflns_point_group_measured_fraction_full 0.995
_diffrn_reflns_point_group_measured_fraction_max 0.990
_diffrn_reflns_theta_full 25.242
_diffrn_reflns_theta_max 26.372
_diffrn_reflns_theta_min 1.526
_exptl_absorpt_coefficient_mu 2.600
_exptl_absorpt_correction_T_max 0.902
_exptl_absorpt_correction_T_min 0.780
_exptl_absorpt_correction_type multi-scan
_exptl_absorpt_process_details sadabs
_exptl_crystal_colour orange
_exptl_crystal_density_diffrn 1.910
_exptl_crystal_density_meas ?
_exptl_crystal_description block
_exptl_crystal_F_000 5192
_exptl_crystal_size_max 0.100
_exptl_crystal_size_mid 0.080
_exptl_crystal_size_min 0.040
_refine_diff_density_max 2.632
_refine_diff_density_min -1.652
_refine_diff_density_rms 0.138
_refine_ls_extinction_method none
_refine_ls_goodness_of_fit_ref 1.037
_refine_ls_hydrogen_treatment constr
_refine_ls_matrix_type full
_refine_ls_number_parameters 582
_refine_ls_number_reflns 9501
_refine_ls_number_restraints 347
_refine_ls_restrained_S_all 1.068
_refine_ls_R_factor_all 0.0645
_refine_ls_R_factor_gt 0.0497
_refine_ls_shift/su_max 0.002
_refine_ls_shift/su_mean 0.000
_refine_ls_structure_factor_coef Fsqd
_refine_ls_weighting_details 'w=1/[\s^2^(Fo^2^)+(0.0737P)^2^+93.8654P] where P=(Fo^2^+2Fc^2^)/3'
_refine_ls_weighting_scheme calc
_refine_ls_wR_factor_gt 0.1327
_refine_ls_wR_factor_ref 0.1479
_reflns_Friedel_coverage 0.000
_reflns_number_gt 7702
_reflns_number_total 9501
_reflns_threshold_expression 'I > 2\s(I)'
_cod_data_source_file c9nj03572a2.cif
_cod_data_source_block CP4
_cod_depositor_comments
;
The following automatic conversions were performed:

data item '_exptl_crystal_density_meas' value 'not measured' was
changed to '?' -- the value is perceived as not measured.

Automatic conversion script
Id: cif_fix_values 6909 2019-04-08 15:41:33Z antanas 
;
_cod_original_sg_symbol_H-M 'C 2/c'
_cod_database_code 7059000
_shelx_shelxl_version_number 2014/7
_shelx_space_group_comment
;
The symmetry employed for this shelxl refinement is uniquely defined
by the following loop, which should always be used as a source of
symmetry information in preference to the above space-group names.
They are only intended as comments.
;
_shelx_estimated_absorpt_t_min 0.781
_shelx_estimated_absorpt_t_max 0.903

loop_
_space_group_symop_operation_xyz
'x, y, z'
'-x+2, y, -z+1/2'
'x+1/2, y+1/2, z'
'-x+5/2, y+1/2, -z+1/2'
'-x, -y, -z'
'x-2, -y, z-1/2'
'-x+1/2, -y+1/2, -z'
'x-3/2, -y+1/2, z-1/2'

loop_
_atom_site_label
_atom_site_type_symbol
_atom_site_fract_x
_atom_site_fract_y
_atom_site_fract_z
_atom_site_U_iso_or_equiv
_atom_site_adp_type
_atom_site_occupancy
_atom_site_site_symmetry_order
_atom_site_calc_flag
_atom_site_refinement_flags_posn
_atom_site_refinement_flags_adp
_atom_site_refinement_flags_occupancy
_atom_site_disorder_assembly
_atom_site_disorder_group
C1 C 0.0723(2) 0.9819(4) 0.5932(3) 0.0427(13) Uani 1 1 d . . . . .
C2 C 0.0519(2) 0.9115(4) 0.5681(3) 0.0452(14) Uani 1 1 d . . . . .
C3 C 0.1189(2) 1.1034(4) 0.6782(3) 0.0395(13) Uani 1 1 d . . . . .
C4 C 0.1192(2) 1.1135(3) 0.6164(3) 0.0385(12) Uani 1 1 d . . . . .
C5 C 0.0100(2) 0.7765(4) 0.5504(3) 0.0415(13) Uani 1 1 d . . . . .
C6 C 0.0093(2) 0.7857(4) 0.4873(3) 0.0400(13) Uani 1 1 d . . . . .
C7 C 0.1893(2) 1.1230(3) 0.8354(3) 0.0403(13) Uani 1 1 d . . . . .
C8 C 0.2148(2) 1.0575(4) 0.8372(3) 0.0476(15) Uani 1 1 d . . . . .
H8 H 0.2060 1.0347 0.7904 0.057 Uiso 1 1 calc R U . . .
C9 C 0.2532(2) 1.0254(4) 0.9076(3) 0.0451(14) Uani 1 1 d . . . . .
H9 H 0.2696 0.9789 0.9077 0.054 Uiso 1 1 calc R U . . .
C10 C 0.2434(3) 1.1188(4) 0.9731(4) 0.0527(17) Uani 1 1 d . . . . .
H10 H 0.2535 1.1409 1.0209 0.063 Uiso 1 1 calc R U . . .
C11 C 0.2034(3) 1.1537(4) 0.9050(4) 0.0543(17) Uani 1 1 d . . . . .
H11 H 0.1858 1.1980 0.9061 0.065 Uiso 1 1 calc R U . . .
C12 C 0.1976(2) 1.1421(3) 0.6030(3) 0.0353(12) Uani 1 1 d . . . . .
C13 C 0.2198(3) 1.1787(4) 0.5722(4) 0.0535(17) Uani 1 1 d . . . . .
H13 H 0.2091 1.2298 0.5513 0.064 Uiso 1 1 calc R U . . .
C14 C 0.2579(3) 1.1409(4) 0.5718(5) 0.0573(18) Uani 1 1 d . . . . .
H14 H 0.2732 1.1672 0.5505 0.069 Uiso 1 1 calc R U . . .
C15 C 0.2535(2) 1.0351(3) 0.6310(4) 0.0424(13) Uani 1 1 d . . . . .
H15 H 0.2652 0.9843 0.6522 0.051 Uiso 1 1 calc R U . . .
C16 C 0.2156(2) 1.0688(4) 0.6346(4) 0.0455(14) Uani 1 1 d . . . . .
H16 H 0.2021 1.0422 0.6584 0.055 Uiso 1 1 calc R U . . .
C17 C 0.0264(3) 0.6553(4) 0.6467(4) 0.0557(18) Uani 1 1 d . . . . .
C18 C 0.0208(5) 0.5749(7) 0.6516(6) 0.037(3) Uani 0.456(7) 1 d . . P A 1
H18 H -0.0076 0.5474 0.6085 0.045 Uiso 0.456(7) 1 calc R U P A 1
C19 C 0.0572(5) 0.5360(7) 0.7205(7) 0.041(3) Uani 0.456(7) 1 d . . P A 1
H19 H 0.0527 0.4818 0.7239 0.049 Uiso 0.456(7) 1 calc R U P A 1
C20 C 0.0777(7) 0.6826(11) 0.7027(10) 0.066(2) Uani 0.456(7) 1 d . . P A 1
H20 H 0.0888 0.7306 0.6946 0.079 Uiso 0.456(7) 1 calc R U P A 1
C21 C 0.1113(7) 0.6408(11) 0.7682(10) 0.066(2) Uani 0.456(7) 1 d . . P A 1
H21 H 0.1453 0.6609 0.8056 0.079 Uiso 0.456(7) 1 calc R U P A 1
C18B C 0.0497(5) 0.6001(8) 0.7674(7) 0.053(3) Uani 0.544(7) 1 d . . P A 2
H18B H 0.0439 0.5910 0.8057 0.064 Uiso 0.544(7) 1 calc R U P A 2
C19B C 0.0119(5) 0.6397(8) 0.7010(7) 0.054(3) Uani 0.544(7) 1 d . . P A 2
H19B H -0.0204 0.6557 0.6905 0.064 Uiso 0.544(7) 1 calc R U P A 2
C20B C 0.0717(6) 0.6393(9) 0.6673(9) 0.066(2) Uani 0.544(7) 1 d . . P A 2
H20B H 0.0828 0.6567 0.6369 0.079 Uiso 0.544(7) 1 calc R U P A 2
C21B C 0.1055(6) 0.5964(9) 0.7343(8) 0.066(2) Uani 0.544(7) 1 d . . P A 2
H21B H 0.1386 0.5845 0.7454 0.079 Uiso 0.544(7) 1 calc R U P A 2
C22 C 0.0267(2) 0.6688(4) 0.4152(4) 0.0457(13) Uani 1 1 d . U . . .
C23 C 0.0806(8) 0.6794(10) 0.4748(13) 0.050(3) Uani 0.506(11) 1 d . U P B 1
H23 H 0.0925 0.7177 0.5140 0.060 Uiso 0.506(11) 1 calc R U P B 1
C24 C 0.1142(7) 0.6329(9) 0.4735(11) 0.050(2) Uani 0.506(11) 1 d . U P B 1
H24 H 0.1505 0.6393 0.5131 0.060 Uiso 0.506(11) 1 calc R U P B 1
C25 C 0.0499(5) 0.5567(8) 0.3764(8) 0.046(2) Uani 0.506(11) 1 d . U P B 1
H25 H 0.0395 0.5089 0.3485 0.055 Uiso 0.506(11) 1 calc R U P B 1
C26 C 0.0115(5) 0.6021(8) 0.3707(7) 0.043(2) Uani 0.506(11) 1 d . U P B 1
H26 H -0.0243 0.5875 0.3372 0.052 Uiso 0.506(11) 1 calc R U P B 1
C25B C 0.0509(5) 0.5956(8) 0.3443(8) 0.049(3) Uani 0.494(11) 1 d . U P B 2
H25B H 0.0440 0.5762 0.2974 0.058 Uiso 0.494(11) 1 calc R U P B 2
C26B C 0.0152(5) 0.6427(8) 0.3415(8) 0.046(3) Uani 0.494(11) 1 d . U P B 2
H26B H -0.0160 0.6579 0.2935 0.056 Uiso 0.494(11) 1 calc R U P B 2
N1 N 0.26870(18) 1.0553(3) 0.9750(3) 0.0383(10) Uani 1 1 d . . . . .
N2 N 0.27462(18) 1.0686(3) 0.5998(3) 0.0381(10) Uani 1 1 d . . . . .
N3 N 0.0988(2) 0.5748(3) 0.4168(3) 0.0489(12) Uani 1 1 d . U . . .
N4 N 0.0979(2) 0.5717(3) 0.7815(3) 0.0542(14) Uani 1 1 d . . . . .
S1 S 0.08551(7) 1.02260(11) 0.67890(9) 0.0509(4) Uani 1 1 d . . . . .
S2 S 0.08475(6) 1.04474(10) 0.54125(8) 0.0463(4) Uani 1 1 d . . . . .
S3 S 0.03655(8) 0.85130(12) 0.61851(10) 0.0595(5) Uani 1 1 d . . . . .
S4 S 0.03524(7) 0.87251(10) 0.48026(9) 0.0498(4) Uani 1 1 d . . . . .
S5 S 0.14099(7) 1.17348(9) 0.75065(8) 0.0490(4) Uani 1 1 d . . . . .
S6 S 0.14757(6) 1.19136(9) 0.60128(10) 0.0458(4) Uani 1 1 d . . . . .
S7 S -0.02358(7) 0.70281(11) 0.56064(10) 0.0598(5) Uani 1 1 d . . . . .
S8 S -0.02364(6) 0.72509(10) 0.40583(9) 0.0498(4) Uani 1 1 d . . . . .
Cd1 Cd 0.33929(2) 0.99792(2) 1.09525(2) 0.03401(12) Uani 1 1 d . . . . .
I1 I 0.35591(2) 0.87348(2) 1.02417(3) 0.05286(14) Uani 1 1 d . . . . .
I2 I 0.35062(2) 1.12757(3) 1.18934(3) 0.05840(15) Uani 1 1 d . . . . .
C27 C 0.2296(4) 0.8072(3) 0.6904(3) 0.103(3) Uani 1 1 d D U . . .
H27 H 0.2677 0.8109 0.7135 0.124 Uiso 0.363(7) 1 calc R U P C 1
H27A H 0.2612 0.8043 0.6904 0.124 Uiso 0.637(7) 1 calc R U P C 2
Cl1B Cl 0.1895(5) 0.8303(8) 0.5884(5) 0.140(2) Uani 0.363(7) 1 d D U P C 1
Cl2B Cl 0.2122(5) 0.8707(6) 0.7357(8) 0.1372(18) Uani 0.363(7) 1 d D U P C 1
Cl3 Cl 0.21089(10) 0.71082(15) 0.69034(16) 0.0954(8) Uani 1 1 d D U . . .
Cl4 Cl 0.1510(6) 0.8163(9) 0.8396(9) 0.134(4) Uani 0.416(8) 1 d D U P D 1
C28 C 0.1216(4) 0.8584(7) 0.8764(9) 0.119(4) Uani 0.584(8) 1 d D U P D 2
H28 H 0.1342 0.8225 0.9212 0.143 Uiso 0.584(8) 1 calc R U P D 2
Cl5 Cl 0.0555(3) 0.8328(4) 0.8031(3) 0.124(2) Uani 0.584(8) 1 d D U P D 2
C28B C 0.1103(8) 0.8909(8) 0.8339(12) 0.127(5) Uani 0.416(8) 1 d D U P D 1
H28B H 0.0846 0.9145 0.7817 0.153 Uiso 0.416(8) 1 calc R U P D 1
Cl5B Cl 0.0843(3) 0.8334(5) 0.8724(4) 0.109(3) Uani 0.416(8) 1 d D U P D 1
Cl6 Cl 0.1445(6) 0.9557(8) 0.9127(13) 0.130(4) Uani 0.416(8) 1 d D U P D 1
C29 C 0.1405(7) 0.4959(9) 0.6361(9) 0.135(3) Uani 1 1 d . . . . .
C30 C 0.0962(6) 0.4555(9) 0.5954(8) 0.135(3) Uani 1 1 d . . . . .
H30A H 0.0669 0.4910 0.5620 0.203 Uiso 1 1 calc R U . . .
H30B H 0.0909 0.4288 0.6309 0.203 Uiso 1 1 calc R U . . .
H30C H 0.0981 0.4169 0.5633 0.203 Uiso 1 1 calc R U . . .
N5 N 0.1744(5) 0.5403(8) 0.6654(7) 0.135(3) Uani 1 1 d . . . . .
C31 C 0.0079(6) 1.1315(6) 0.7340(9) 0.115(5) Uani 0.5 1 d D U P E -1
H31 H 0.0229 1.1265 0.7040 0.137 Uiso 0.5 1 calc R U P E -1
Cl7 Cl 0.0125(6) 1.0408(4) 0.7739(7) 0.150(4) Uani 0.5 1 d D U P E -1
Cl8 Cl -0.0568(5) 1.1603(7) 0.6699(7) 0.134(3) Uani 0.5 1 d D U P E -1
Cl4A Cl 0.1641(4) 0.8463(6) 0.8487(6) 0.111(2) Uani 0.584(8) 1 d D U P D 2
Cl6A Cl 0.1297(5) 0.9540(7) 0.9116(9) 0.163(4) Uani 0.584(8) 1 d D U P D 2
Cl8A Cl 0.0456(6) 1.1984(7) 0.8075(8) 0.150(4) Uani 0.5 1 d D U P E -1
Cl2C Cl 0.2503(3) 0.8501(4) 0.7813(4) 0.1372(18) Uani 0.637(7) 1 d D U P C 2
Cl1C Cl 0.1812(3) 0.8566(4) 0.6059(4) 0.140(2) Uani 0.637(7) 1 d D U P C 2
C23A C 0.0745(8) 0.6569(10) 0.4779(13) 0.050(3) Uani 0.494(11) 1 d . U P B 2
H23A H 0.0861 0.6820 0.5252 0.060 Uiso 0.494(11) 1 calc R U P B 2
C24A C 0.1082(7) 0.6070(9) 0.4747(12) 0.050(2) Uani 0.494(11) 1 d . U P B 2
H24A H 0.1415 0.5973 0.5220 0.060 Uiso 0.494(11) 1 calc R U P B 2

loop_
_atom_site_aniso_label
_atom_site_aniso_U_11
_atom_site_aniso_U_22
_atom_site_aniso_U_33
_atom_site_aniso_U_23
_atom_site_aniso_U_13
_atom_site_aniso_U_12
C1 0.041(3) 0.055(4) 0.030(3) 0.000(2) 0.020(3) -0.006(3)
C2 0.047(3) 0.054(4) 0.032(3) 0.001(3) 0.022(3) -0.004(3)
C3 0.032(3) 0.045(3) 0.029(3) 0.004(2) 0.010(2) 0.008(2)
C4 0.032(3) 0.039(3) 0.034(3) 0.002(2) 0.014(2) 0.005(2)
C5 0.031(3) 0.045(3) 0.035(3) 0.008(2) 0.012(2) 0.001(2)
C6 0.029(3) 0.045(3) 0.033(3) 0.003(2) 0.011(2) 0.005(2)
C7 0.037(3) 0.041(3) 0.032(3) 0.003(2) 0.014(2) 0.007(2)
C8 0.047(3) 0.052(4) 0.030(3) -0.005(2) 0.015(3) 0.011(3)
C9 0.042(3) 0.040(3) 0.036(3) -0.001(2) 0.014(3) 0.011(3)
C10 0.053(4) 0.051(4) 0.033(3) -0.002(3) 0.014(3) 0.016(3)
C11 0.056(4) 0.051(4) 0.040(3) -0.003(3) 0.020(3) 0.020(3)
C12 0.029(3) 0.031(3) 0.039(3) 0.003(2) 0.017(2) 0.006(2)
C13 0.066(4) 0.037(3) 0.071(4) 0.021(3) 0.049(4) 0.015(3)
C14 0.069(5) 0.044(3) 0.080(5) 0.024(3) 0.055(4) 0.019(3)
C15 0.042(3) 0.032(3) 0.047(3) 0.012(2) 0.024(3) 0.011(2)
C16 0.042(3) 0.042(3) 0.052(3) 0.011(3) 0.028(3) 0.007(3)
C17 0.048(4) 0.048(4) 0.039(3) 0.011(3) 0.008(3) -0.006(3)
C18 0.034(6) 0.043(7) 0.021(5) -0.004(5) 0.008(5) -0.007(5)
C19 0.053(8) 0.031(6) 0.041(7) -0.002(5) 0.029(6) -0.006(5)
C20 0.056(4) 0.066(6) 0.053(5) 0.018(4) 0.019(4) 0.018(4)
C21 0.056(4) 0.066(6) 0.053(5) 0.018(4) 0.019(4) 0.018(4)
C18B 0.040(6) 0.066(8) 0.045(6) 0.013(6) 0.021(5) 0.001(6)
C19B 0.040(6) 0.061(8) 0.049(7) 0.017(6) 0.020(5) 0.004(5)
C20B 0.056(4) 0.066(6) 0.053(5) 0.018(4) 0.019(4) 0.018(4)
C21B 0.056(4) 0.066(6) 0.053(5) 0.018(4) 0.019(4) 0.018(4)
C22 0.033(3) 0.047(3) 0.045(3) -0.002(2) 0.016(2) 0.004(2)
C23 0.036(3) 0.050(5) 0.045(3) -0.006(4) 0.013(3) 0.003(4)
C24 0.034(3) 0.050(4) 0.047(3) -0.006(4) 0.013(3) 0.006(4)
C25 0.038(4) 0.047(4) 0.045(4) -0.007(4) 0.020(3) 0.000(4)
C26 0.036(4) 0.049(5) 0.042(4) -0.006(4) 0.021(3) -0.001(4)
C25B 0.039(4) 0.044(5) 0.046(4) -0.006(4) 0.015(4) 0.003(4)
C26B 0.035(4) 0.044(5) 0.044(4) -0.002(4) 0.014(4) 0.002(4)
N1 0.033(2) 0.037(2) 0.031(2) 0.0003(19) 0.011(2) 0.0016(19)
N2 0.035(2) 0.035(2) 0.040(2) 0.0060(19) 0.020(2) 0.0067(19)
N3 0.039(2) 0.047(3) 0.053(3) -0.006(2) 0.022(2) 0.003(2)
N4 0.054(3) 0.045(3) 0.035(3) 0.009(2) 0.011(2) -0.003(2)
S1 0.0560(10) 0.0632(10) 0.0316(7) -0.0037(7) 0.0248(7) -0.0114(8)
S2 0.0495(9) 0.0564(9) 0.0331(7) -0.0015(6) 0.0244(7) -0.0094(7)
S3 0.0801(13) 0.0617(10) 0.0388(8) -0.0031(7) 0.0362(9) -0.0213(9)
S4 0.0556(9) 0.0592(10) 0.0363(7) -0.0052(7) 0.0280(7) -0.0109(7)
S5 0.0511(9) 0.0439(8) 0.0320(7) 0.0009(6) 0.0133(7) 0.0156(7)
S6 0.0441(8) 0.0350(7) 0.0587(9) 0.0085(6) 0.0305(7) 0.0098(6)
S7 0.0436(9) 0.0597(10) 0.0413(8) 0.0177(7) 0.0057(7) -0.0115(8)
S8 0.0285(7) 0.0572(9) 0.0414(8) -0.0084(7) 0.0082(6) 0.0075(6)
Cd1 0.0325(2) 0.0300(2) 0.0309(2) -0.00061(14) 0.01391(17) -0.00119(15)
I1 0.0428(2) 0.0430(2) 0.0635(3) -0.01167(18) 0.0261(2) 0.00288(17)
I2 0.0456(2) 0.0476(3) 0.0593(3) -0.0246(2) 0.0183(2) -0.00448(18)
C27 0.099(4) 0.098(4) 0.109(4) 0.002(3) 0.060(3) -0.002(3)
Cl1B 0.105(3) 0.103(4) 0.161(3) 0.028(3) 0.051(2) 0.002(2)
Cl2B 0.141(3) 0.116(3) 0.157(3) -0.039(2) 0.089(3) 0.000(3)
Cl3 0.0838(15) 0.0715(14) 0.1006(17) 0.0045(12) 0.0375(14) -0.0040(12)
Cl4 0.125(8) 0.162(9) 0.095(6) 0.001(7) 0.053(6) 0.058(7)
C28 0.110(7) 0.174(7) 0.085(6) -0.010(6) 0.064(5) 0.012(6)
Cl5 0.134(5) 0.150(5) 0.090(4) 0.008(3) 0.067(3) 0.012(4)
C28B 0.114(7) 0.171(8) 0.090(7) 0.005(7) 0.056(6) 0.006(7)
Cl5B 0.103(5) 0.118(5) 0.090(5) 0.017(4) 0.048(4) -0.035(4)
Cl6 0.077(6) 0.202(8) 0.102(6) -0.007(6) 0.049(5) 0.006(6)
C29 0.161(8) 0.143(7) 0.124(6) -0.048(5) 0.096(6) -0.067(5)
C30 0.161(8) 0.143(7) 0.124(6) -0.048(5) 0.096(6) -0.067(5)
N5 0.161(8) 0.143(7) 0.124(6) -0.048(5) 0.096(6) -0.067(5)
C31 0.148(11) 0.125(11) 0.145(11) 0.015(9) 0.128(9) 0.016(9)
Cl7 0.193(12) 0.108(4) 0.217(13) 0.038(5) 0.158(11) 0.050(6)
Cl8 0.135(7) 0.167(10) 0.130(7) 0.008(6) 0.095(6) 0.003(7)
Cl4A 0.101(4) 0.139(6) 0.103(4) -0.038(4) 0.067(3) -0.029(4)
Cl6A 0.143(8) 0.245(8) 0.091(4) -0.011(5) 0.063(6) 0.079(6)
Cl8A 0.148(9) 0.147(9) 0.157(9) 0.002(7) 0.091(7) -0.031(7)
Cl2C 0.141(3) 0.116(3) 0.157(3) -0.039(2) 0.089(3) 0.000(3)
Cl1C 0.105(3) 0.103(4) 0.161(3) 0.028(3) 0.051(2) 0.002(2)
C23A 0.036(3) 0.050(5) 0.045(3) -0.006(4) 0.013(3) 0.003(4)
C24A 0.034(3) 0.050(4) 0.047(3) -0.006(4) 0.013(3) 0.006(4)

loop_
_atom_type_symbol
_atom_type_description
_atom_type_scat_dispersion_real
_atom_type_scat_dispersion_imag
_atom_type_scat_source
C C 0.0033 0.0016 'International Tables Vol C Tables 4.2.6.8 and 6.1.1.4'
H H 0.0000 0.0000 'International Tables Vol C Tables 4.2.6.8 and 6.1.1.4'
N N 0.0061 0.0033 'International Tables Vol C Tables 4.2.6.8 and 6.1.1.4'
S S 0.1246 0.1234 'International Tables Vol C Tables 4.2.6.8 and 6.1.1.4'
Cd Cd -0.8075 1.2024 'International Tables Vol C Tables 4.2.6.8 and 6.1.1.4'
I I -0.4742 1.8119 'International Tables Vol C Tables 4.2.6.8 and 6.1.1.4'
Cl Cl 0.1484 0.1585 'International Tables Vol C Tables 4.2.6.8 and 6.1.1.4'

loop_
_geom_angle_atom_site_label_1
_geom_angle_atom_site_label_2
_geom_angle_atom_site_label_3
_geom_angle
_geom_angle_site_symmetry_1
_geom_angle_site_symmetry_3
C2 C1 S2 122.9(5) . .
C2 C1 S1 122.9(5) . .
S2 C1 S1 114.1(4) . .
C1 C2 S3 122.2(5) . .
C1 C2 S4 123.2(5) . .
S3 C2 S4 114.5(4) . .
C4 C3 S5 123.6(5) . .
C4 C3 S1 117.8(5) . .
S5 C3 S1 117.9(3) . .
C3 C4 S6 125.9(5) . .
C3 C4 S2 117.0(5) . .
S6 C4 S2 117.0(3) . .
C6 C5 S3 117.8(5) . .
C6 C5 S7 124.0(5) . .
S3 C5 S7 117.3(4) . .
C5 C6 S8 125.2(5) . .
C5 C6 S4 117.1(5) . .
S8 C6 S4 117.1(3) . .
C8 C7 C11 118.1(5) . .
C8 C7 S5 124.9(5) . .
C11 C7 S5 117.0(5) . .
C7 C8 C9 119.2(5) . .
C7 C8 H8 120.4 . .
C9 C8 H8 120.4 . .
N1 C9 C8 123.8(6) . .
N1 C9 H9 118.1 . .
C8 C9 H9 118.1 . .
N1 C10 C11 123.1(6) . .
N1 C10 H10 118.5 . .
C11 C10 H10 118.5 . .
C7 C11 C10 118.9(6) . .
C7 C11 H11 120.6 . .
C10 C11 H11 120.6 . .
C13 C12 C16 118.2(5) . .
C13 C12 S6 118.5(4) . .
C16 C12 S6 123.3(5) . .
C12 C13 C14 119.3(6) . .
C12 C13 H13 120.4 . .
C14 C13 H13 120.4 . .
N2 C14 C13 123.3(6) . .
N2 C14 H14 118.3 . .
C13 C14 H14 118.3 . .
N2 C15 C16 124.3(5) . .
N2 C15 H15 117.9 . .
C16 C15 H15 117.9 . .
C15 C16 C12 118.5(6) . .
C15 C16 H16 120.8 . .
C12 C16 H16 120.8 . .
C18 C17 C20 113.3(10) . .
C20B C17 C19B 119.7(10) . .
C20B C17 S7 127.1(9) . .
C18 C17 S7 117.1(6) . .
C20 C17 S7 127.3(8) . .
C19B C17 S7 113.0(7) . .
C19 C18 C17 119.2(10) . .
C19 C18 H18 120.4 . .
C17 C18 H18 120.4 . .
N4 C19 C18 122.5(11) . .
N4 C19 H19 118.7 . .
C18 C19 H19 118.7 . .
C21 C20 C17 120.6(17) . .
C21 C20 H20 119.7 . .
C17 C20 H20 119.7 . .
N4 C21 C20 121.9(17) . .
N4 C21 H21 119.0 . .
C20 C21 H21 119.0 . .
C19B C18B N4 123.1(11) . .
C19B C18B H18B 118.5 . .
N4 C18B H18B 118.5 . .
C18B C19B C17 114.1(11) . .
C18B C19B H19B 123.0 . .
C17 C19B H19B 123.0 . .
C17 C20B C21B 120.2(15) . .
C17 C20B H20B 119.9 . .
C21B C20B H20B 119.9 . .
N4 C21B C20B 128.1(15) . .
N4 C21B H21B 115.9 . .
C20B C21B H21B 115.9 . .
C26 C22 C23 118.1(11) . .
C23A C22 C26B 117.1(14) . .
C23A C22 S8 128.1(12) . .
C26 C22 S8 116.6(6) . .
C23 C22 S8 124.0(10) . .
C26B C22 S8 114.1(6) . .
C24 C23 C22 117.1(16) . .
C24 C23 H23 121.5 . .
C22 C23 H23 121.5 . .
C23 C24 N3 124.0(14) . .
C23 C24 H24 118.0 . .
N3 C24 H24 118.0 . .
N3 C25 C26 124.6(11) . .
N3 C25 H25 117.7 . .
C26 C25 H25 117.7 . .
C22 C26 C25 118.2(10) . .
C22 C26 H26 120.9 . .
C25 C26 H26 120.9 . .
C26B C25B N3 121.1(12) . .
C26B C25B H25B 119.5 . .
N3 C25B H25B 119.5 . .
C25B C26B C22 117.4(11) . .
C25B C26B H26B 121.3 . .
C22 C26B H26B 121.3 . .
C9 N1 C10 116.9(5) . .
C9 N1 Cd1 121.3(4) . .
C10 N1 Cd1 121.9(4) . .
C15 N2 C14 116.4(5) . .
C15 N2 Cd1 120.7(4) . 6_775
C14 N2 Cd1 122.9(4) . 6_775
C25 N3 C24 114.5(11) . .
C24A N3 C25B 117.0(11) . .
C24A N3 Cd1 127.3(10) . 4_346
C25 N3 Cd1 120.6(7) . 4_346
C24 N3 Cd1 124.4(9) . 4_346
C25B N3 Cd1 114.5(6) . 4_346
C19 N4 C21 116.4(10) . .
C21B N4 C18B 113.5(9) . .
C21B N4 Cd1 127.5(8) . 7_567
C19 N4 Cd1 121.9(6) . 7_567
C21 N4 Cd1 119.6(8) . 7_567
C18B N4 Cd1 118.0(6) . 7_567
C3 S1 C1 94.7(3) . .
C1 S2 C4 94.8(3) . .
C5 S3 C2 95.3(3) . .
C6 S4 C2 95.3(3) . .
C3 S5 C7 103.0(3) . .
C4 S6 C12 100.5(3) . .
C5 S7 C17 103.0(3) . .
C6 S8 C22 104.0(3) . .
N2 Cd1 N1 87.68(17) 6_776 .
N2 Cd1 N4 84.13(18) 6_776 7_567
N1 Cd1 N4 171.79(19) . 7_567
N2 Cd1 N3 175.45(17) 6_776 4_356
N1 Cd1 N3 88.06(17) . 4_356
N4 Cd1 N3 100.15(19) 7_567 4_356
N2 Cd1 I1 95.49(11) 6_776 .
N1 Cd1 I1 94.89(12) . .
N4 Cd1 I1 85.39(14) 7_567 .
N3 Cd1 I1 86.46(14) 4_356 .
N2 Cd1 I2 95.62(11) 6_776 .
N1 Cd1 I2 94.83(11) . .
N4 Cd1 I2 86.51(14) 7_567 .
N3 Cd1 I2 83.16(14) 4_356 .
I1 Cd1 I2 165.51(2) . .
Cl2B C27 Cl3 111.7(7) . .
Cl1C C27 Cl3 111.4(5) . .
Cl1C C27 Cl2C 117.0(6) . .
Cl3 C27 Cl2C 107.1(4) . .
Cl2B C27 Cl1B 107.6(8) . .
Cl3 C27 Cl1B 102.1(6) . .
Cl2B C27 H27 111.7 . .
Cl3 C27 H27 111.7 . .
Cl1B C27 H27 111.7 . .
Cl1C C27 H27A 107.0 . .
Cl3 C27 H27A 107.0 . .
Cl2C C27 H27A 107.0 . .
Cl6A C28 Cl4A 107.7(9) . .
Cl6A C28 Cl5 114.0(8) . .
Cl4A C28 Cl5 114.1(8) . .
Cl6A C28 H28 106.9 . .
Cl4A C28 H28 106.9 . .
Cl5 C28 H28 106.9 . .
Cl6 C28B Cl5B 95.7(9) . .
Cl6 C28B Cl4 112.3(14) . .
Cl5B C28B Cl4 94.8(11) . .
Cl6 C28B H28B 116.7 . .
Cl5B C28B H28B 116.7 . .
Cl4 C28B H28B 116.7 . .
N5 C29 C30 170(2) . .
C29 C30 H30A 109.5 . .
C29 C30 H30B 109.5 . .
H30A C30 H30B 109.5 . .
C29 C30 H30C 109.5 . .
H30A C30 H30C 109.5 . .
H30B C30 H30C 109.5 . .
Cl8A C31 Cl8 113.0(10) . .
Cl8A C31 Cl7 109.6(10) . .
Cl8 C31 Cl7 111.1(12) . .
Cl8A C31 H31 107.6 . .
Cl8 C31 H31 107.6 . .
Cl7 C31 H31 107.6 . .
C22 C23A C24A 119.7(18) . .
C22 C23A H23A 120.1 . .
C24A C23A H23A 120.1 . .
N3 C24A C23A 126.1(16) . .
N3 C24A H24A 117.0 . .
C23A C24A H24A 117.0 . .

loop_
_geom_bond_atom_site_label_1
_geom_bond_atom_site_label_2
_geom_bond_distance
_geom_bond_site_symmetry_2
C1 C2 1.325(9) .
C1 S2 1.751(6) .
C1 S1 1.762(6) .
C2 S3 1.754(6) .
C2 S4 1.754(6) .
C3 C4 1.336(8) .
C3 S5 1.746(6) .
C3 S1 1.748(6) .
C4 S6 1.744(6) .
C4 S2 1.758(6) .
C5 C6 1.341(8) .
C5 S3 1.740(6) .
C5 S7 1.747(6) .
C6 S8 1.748(6) .
C6 S4 1.750(6) .
C7 C8 1.371(8) .
C7 C11 1.378(8) .
C7 S5 1.761(6) .
C8 C9 1.374(8) .
C8 H8 0.9500 .
C9 N1 1.321(7) .
C9 H9 0.9500 .
C10 N1 1.338(8) .
C10 C11 1.382(9) .
C10 H10 0.9500 .
C11 H11 0.9500 .
C12 C13 1.367(9) .
C12 C16 1.382(8) .
C12 S6 1.777(6) .
C13 C14 1.373(10) .
C13 H13 0.9500 .
C14 N2 1.342(8) .
C14 H14 0.9500 .
C15 N2 1.321(8) .
C15 C16 1.375(9) .
C15 H15 0.9500 .
C16 H16 0.9500 .
C17 C20B 1.257(17) .
C17 C18 1.402(14) .
C17 C20 1.41(2) .
C17 C19B 1.500(15) .
C17 S7 1.766(6) .
C18 C19 1.393(17) .
C18 H18 0.9500 .
C19 N4 1.324(14) .
C19 H19 0.9500 .
C20 C21 1.36(2) .
C20 H20 0.9500 .
C21 N4 1.34(2) .
C21 H21 0.9500 .
C18B C19B 1.380(16) .
C18B N4 1.455(14) .
C18B H18B 0.9500 .
C19B H19B 0.9500 .
C20B C21B 1.390(18) .
C20B H20B 0.9500 .
C21B N4 1.240(17) .
C21B H21B 0.9500 .
C22 C23A 1.32(2) .
C22 C26 1.380(14) .
C22 C23 1.42(2) .
C22 C26B 1.459(15) .
C22 S8 1.772(6) .
C23 C24 1.34(3) .
C23 H23 0.9500 .
C24 N3 1.414(19) .
C24 H24 0.9500 .
C25 N3 1.289(13) .
C25 C26 1.388(17) .
C25 H25 0.9500 .
C26 H26 0.9500 .
C25B C26B 1.363(19) .
C25B N3 1.434(14) .
C25B H25B 0.9500 .
C26B H26B 0.9500 .
N1 Cd1 2.406(4) .
N2 Cd1 2.396(5) 6_775
N3 C24A 1.22(2) .
N3 Cd1 2.499(5) 4_346
N4 Cd1 2.477(5) 7_567
Cd1 N2 2.396(5) 6_776
Cd1 N4 2.477(5) 7_567
Cd1 N3 2.499(5) 4_356
Cd1 I1 2.8419(6) .
Cd1 I2 2.8740(6) .
C27 Cl2B 1.751(8) .
C27 Cl1C 1.751(7) .
C27 Cl3 1.756(7) .
C27 Cl2C 1.800(7) .
C27 Cl1B 1.803(8) .
C27 H27 1.0000 .
C27 H27A 1.0000 .
Cl4 C28B 1.768(10) .
C28 Cl6A 1.758(9) .
C28 Cl4A 1.772(9) .
C28 Cl5 1.778(9) .
C28 H28 1.0000 .
C28B Cl6 1.758(10) .
C28B Cl5B 1.766(10) .
C28B H28B 1.0000 .
C29 N5 1.154(16) .
C29 C30 1.329(17) .
C30 H30A 0.9800 .
C30 H30B 0.9800 .
C30 H30C 0.9800 .
C31 Cl8A 1.730(10) .
C31 Cl8 1.734(10) .
C31 Cl7 1.739(10) .
C31 H31 1.0000 .
C23A C24A 1.40(3) .
C23A H23A 0.9500 .
C24A H24A 0.9500 .
